data_7715981
loop_
_publ_author_name
'Zender, Elena'
'Valverde, Danillo'
'Neubaur, Robert'
'Karger, Sebastian'
'Virovets, Alexander'
'Bolte, Michael'
'Lerner, Hans-Wolfram'
'Olivier, Yoann'
'Wagner, Matthias'

_publ_section_title
;
 Borylation and rearrangement reactions of azasilaanthracenes to afford
 B,N-doped nanographenes.
;
_journal_issue 22
_journal_name_full 'Dalton transactions (Cambridge, England : 2003)'
_journal_page_first 9294
_journal_page_last 9300
_journal_paper_doi 10.1039/d4dt01166j
_journal_volume 53
_journal_year 2024
_chemical_formula_moiety 'C48 H42 B2 N2'
_chemical_formula_sum 'C48 H42 B2 N2'
_chemical_formula_weight 668.45
_space_group_crystal_system monoclinic
_space_group_IT_number 14
_space_group_name_Hall '-P 2ybc'
_space_group_name_H-M_alt 'P 1 21/c 1'
_atom_sites_solution_hydrogens geom
_audit_creation_method SHELXL-2018/3
_audit_update_record
;
2024-05-06 deposited with the CCDC.	2024-05-08 downloaded from the CCDC.
;
_cell_angle_alpha 90
_cell_angle_beta 96.5701(15)
_cell_angle_gamma 90
_cell_formula_units_Z 4
_cell_length_a 14.4866(2)
_cell_length_b 9.54883(17)
_cell_length_c 27.3251(5)
_cell_measurement_reflns_used 13924
_cell_measurement_temperature 100(2)
_cell_measurement_theta_max 24.1400
_cell_measurement_theta_min 1.5520
_cell_volume 3755.06(11)
_computing_cell_refinement 'CrysAlisPro 1.171.42.43a (Rigaku OD, 2022)'
_computing_data_collection 'P24 beamline local software'
_computing_data_reduction 'CrysAlisPro 1.171.42.43a (Rigaku OD, 2022)'
_computing_publication_material 'IUCr PublCIF online service'
_computing_structure_refinement 'SHELXL-2018/3 (Sheldrick, 2018)'
_computing_structure_solution 'SHELXT (G. M. Sheldrick, 2015)'
_diffrn_ambient_temperature 100(2)
_diffrn_detector 'photon-counting detector'
_diffrn_detector_area_resol_mean 5.8140
_diffrn_measured_fraction_theta_full 0.965
_diffrn_measured_fraction_theta_max 0.963
_diffrn_measurement_device 'P24 beamline, Huber diffractometer, Pilatus3 CdTe 1M'
_diffrn_measurement_method '\f scans'
_diffrn_radiation_probe x-ray
_diffrn_radiation_type synchrotron
_diffrn_radiation_wavelength 0.56002
_diffrn_reflns_av_R_equivalents 0.0818
_diffrn_reflns_av_unetI/netI 0.0730
_diffrn_reflns_Laue_measured_fraction_full 0.965
_diffrn_reflns_Laue_measured_fraction_max 0.963
_diffrn_reflns_limit_h_max 18
_diffrn_reflns_limit_h_min -18
_diffrn_reflns_limit_k_max 11
_diffrn_reflns_limit_k_min -11
_diffrn_reflns_limit_l_max 34
_diffrn_reflns_limit_l_min -34
_diffrn_reflns_number 47662
_diffrn_reflns_point_group_measured_fraction_full 0.965
_diffrn_reflns_point_group_measured_fraction_max 0.963
_diffrn_reflns_theta_full 19.634
_diffrn_reflns_theta_max 20.487
_diffrn_reflns_theta_min 1.529
_diffrn_source synchrotron
_exptl_absorpt_coefficient_mu 0.044
_exptl_absorpt_correction_T_max 1.00000
_exptl_absorpt_correction_T_min 0.85511
_exptl_absorpt_correction_type multi-scan
_exptl_absorpt_process_details
;
CrysAlisPro 1.171.42.43a (Rigaku Oxford Diffraction, 2022)
Empirical absorption correction using spherical harmonics,
implemented in SCALE3 ABSPACK scaling algorithm.
;
_exptl_crystal_colour colourless
_exptl_crystal_density_diffrn 1.182
_exptl_crystal_description needle
_exptl_crystal_F_000 1416
_exptl_crystal_size_max 0.510
_exptl_crystal_size_mid 0.060
_exptl_crystal_size_min 0.030
_refine_diff_density_max 0.198
_refine_diff_density_min -0.255
_refine_diff_density_rms 0.045
_refine_ls_extinction_method none
_refine_ls_goodness_of_fit_ref 1.081
_refine_ls_hydrogen_treatment constr
_refine_ls_matrix_type full
_refine_ls_number_parameters 475
_refine_ls_number_reflns 7389
_refine_ls_number_restraints 0
_refine_ls_restrained_S_all 1.081
_refine_ls_R_factor_all 0.0578
_refine_ls_R_factor_gt 0.0461
_refine_ls_shift/su_max 0.000
_refine_ls_shift/su_mean 0.000
_refine_ls_structure_factor_coef Fsqd
_refine_ls_weighting_details 'w=1/[\s^2^(Fo^2^)+(0.0589P)^2^+0.3371P] where P=(Fo^2^+2Fc^2^)/3'
_refine_ls_weighting_scheme calc
_refine_ls_wR_factor_gt 0.1263
_refine_ls_wR_factor_ref 0.1392
_reflns_Friedel_coverage 0.000
_reflns_number_gt 5784
_reflns_number_total 7389
_reflns_threshold_expression 'I > 2\s(I)'
_cod_data_source_file d4dt01166j3.cif
_cod_data_source_block ez502-P24
_cod_depositor_comments 'Adding full bibliography for 7715973--7715981.cif.'
_cod_original_cell_volume 3755.05(11)
_cod_original_sg_symbol_H-M 'P 21/c'
_cod_database_code 7715981
_shelx_shelxl_version_number 2018/3
_shelx_space_group_comment
;
The symmetry employed for this shelxl refinement is uniquely defined
by the following loop, which should always be used as a source of
symmetry information in preference to the above space-group names.
They are only intended as comments.
;
_shelx_estimated_absorpt_t_min 0.978
_shelx_estimated_absorpt_t_max 0.999

loop_
_space_group_symop_operation_xyz
'x, y, z'
'-x, y+1/2, -z+1/2'
'-x, -y, -z'
'x, -y-1/2, z-1/2'

loop_
_atom_site_label
_atom_site_type_symbol
_atom_site_fract_x
_atom_site_fract_y
_atom_site_fract_z
_atom_site_U_iso_or_equiv
_atom_site_adp_type
_atom_site_occupancy
_atom_site_site_symmetry_order
_atom_site_calc_flag
_atom_site_refinement_flags_posn
_atom_site_refinement_flags_adp
_atom_site_refinement_flags_occupancy
_atom_site_disorder_assembly
_atom_site_disorder_group
B1 B 0.66344(10) 0.27272(14) 0.44414(6) 0.0268(3) Uani 1 1 d . . . . .
B2 B 0.80389(10) 0.28483(13) 0.28158(6) 0.0251(3) Uani 1 1 d . . . . .
N1 N 0.48260(7) 0.28872(10) 0.38663(4) 0.0247(2) Uani 1 1 d . . . . .
N2 N 0.61582(7) 0.28567(10) 0.23205(4) 0.0236(2) Uani 1 1 d . . . . .
C11 C 0.65062(8) 0.27343(12) 0.38811(5) 0.0245(3) Uani 1 1 d . . . . .
C12 C 0.56018(8) 0.28192(11) 0.36107(5) 0.0233(3) Uani 1 1 d . . . . .
C13 C 0.54920(8) 0.28316(11) 0.30940(5) 0.0234(3) Uani 1 1 d . . . . .
H13 H 0.488625 0.285036 0.291927 0.028 Uiso 1 1 calc R U . . .
C14 C 0.62714(8) 0.28164(11) 0.28348(5) 0.0231(3) Uani 1 1 d . . . . .
C15 C 0.71863(8) 0.27776(11) 0.30910(5) 0.0242(3) Uani 1 1 d . . . . .
C16 C 0.72534(8) 0.27113(12) 0.36036(5) 0.0250(3) Uani 1 1 d . . . . .
H16 H 0.785847 0.264518 0.377736 0.030 Uiso 1 1 calc R U . . .
C21 C 0.57412(9) 0.29372(12) 0.46801(5) 0.0270(3) Uani 1 1 d . . . . .
C22 C 0.48750(9) 0.29645(12) 0.43818(5) 0.0257(3) Uani 1 1 d . . . . .
C23 C 0.40518(9) 0.30711(13) 0.46023(5) 0.0308(3) Uani 1 1 d . . . . .
H23 H 0.346910 0.305723 0.440364 0.037 Uiso 1 1 calc R U . . .
C24 C 0.40834(10) 0.31958(14) 0.51056(5) 0.0343(3) Uani 1 1 d . . . . .
H24 H 0.351883 0.325369 0.525035 0.041 Uiso 1 1 calc R U . . .
C25 C 0.49232(10) 0.32388(14) 0.54065(5) 0.0352(3) Uani 1 1 d . . . . .
H25 H 0.493950 0.335855 0.575252 0.042 Uiso 1 1 calc R U . . .
C26 C 0.57301(9) 0.31037(14) 0.51906(5) 0.0320(3) Uani 1 1 d . . . . .
H26 H 0.630587 0.312374 0.539540 0.038 Uiso 1 1 calc R U . . .
C31 C 0.78366(8) 0.29023(11) 0.22578(5) 0.0249(3) Uani 1 1 d . . . . .
C32 C 0.69025(9) 0.29059(11) 0.20339(5) 0.0242(3) Uani 1 1 d . . . . .
C33 C 0.67256(9) 0.29749(12) 0.15171(5) 0.0273(3) Uani 1 1 d . . . . .
H33 H 0.610363 0.297500 0.136292 0.033 Uiso 1 1 calc R U . . .
C34 C 0.74551(9) 0.30426(13) 0.12339(5) 0.0310(3) Uani 1 1 d . . . . .
H34 H 0.732567 0.310747 0.088584 0.037 Uiso 1 1 calc R U . . .
C35 C 0.83763(9) 0.30181(13) 0.14462(5) 0.0319(3) Uani 1 1 d . . . . .
H35 H 0.887140 0.304649 0.124651 0.038 Uiso 1 1 calc R U . . .
C36 C 0.85539(9) 0.29518(12) 0.19512(5) 0.0283(3) Uani 1 1 d . . . . .
H36 H 0.918091 0.293898 0.209779 0.034 Uiso 1 1 calc R U . . .
C41 C 0.39222(8) 0.29119(12) 0.35797(5) 0.0247(3) Uani 1 1 d . . . . .
C42 C 0.34922(8) 0.16588(13) 0.34322(5) 0.0284(3) Uani 1 1 d . . . . .
H42 H 0.377469 0.079240 0.353352 0.034 Uiso 1 1 calc R U . . .
C43 C 0.26473(9) 0.16768(13) 0.31359(5) 0.0320(3) Uani 1 1 d . . . . .
H43 H 0.235261 0.082104 0.303225 0.038 Uiso 1 1 calc R U . . .
C44 C 0.22338(9) 0.29399(13) 0.29912(5) 0.0322(3) Uani 1 1 d . . . . .
H44 H 0.166196 0.295017 0.278287 0.039 Uiso 1 1 calc R U . . .
C45 C 0.26527(9) 0.41885(13) 0.31498(5) 0.0326(3) Uani 1 1 d . . . . .
H45 H 0.236100 0.505404 0.305603 0.039 Uiso 1 1 calc R U . . .
C46 C 0.34989(8) 0.41772(12) 0.34458(5) 0.0286(3) Uani 1 1 d . . . . .
H46 H 0.378574 0.503309 0.355580 0.034 Uiso 1 1 calc R U . . .
C51 C 0.52200(8) 0.28383(12) 0.20714(5) 0.0242(3) Uani 1 1 d . . . . .
C52 C 0.47797(8) 0.15679(12) 0.19612(5) 0.0266(3) Uani 1 1 d . . . . .
H52 H 0.509383 0.071366 0.204635 0.032 Uiso 1 1 calc R U . . .
C53 C 0.38768(9) 0.15503(13) 0.17255(5) 0.0313(3) Uani 1 1 d . . . . .
H53 H 0.357193 0.068332 0.164958 0.038 Uiso 1 1 calc R U . . .
C54 C 0.34226(9) 0.27988(14) 0.16018(5) 0.0336(3) Uani 1 1 d . . . . .
H54 H 0.280725 0.278492 0.143875 0.040 Uiso 1 1 calc R U . . .
C55 C 0.38593(9) 0.40669(13) 0.17140(5) 0.0328(3) Uani 1 1 d . . . . .
H55 H 0.354301 0.491997 0.162955 0.039 Uiso 1 1 calc R U . . .
C56 C 0.47632(9) 0.40903(12) 0.19509(5) 0.0279(3) Uani 1 1 d . . . . .
H56 H 0.506511 0.495803 0.202947 0.034 Uiso 1 1 calc R U . . .
C61 C 0.76209(9) 0.24768(13) 0.47423(5) 0.0265(3) Uani 1 1 d . . . . .
C62 C 0.83116(9) 0.35224(13) 0.47971(5) 0.0307(3) Uani 1 1 d . . . . .
C63 C 0.91707(9) 0.32447(14) 0.50644(5) 0.0335(3) Uani 1 1 d . . . . .
H63 H 0.962264 0.396901 0.510384 0.040 Uiso 1 1 calc R U . . .
C64 C 0.93876(9) 0.19450(14) 0.52747(5) 0.0308(3) Uani 1 1 d . . . . .
C65 C 0.87162(9) 0.09095(13) 0.52103(5) 0.0310(3) Uani 1 1 d . . . . .
H65 H 0.885321 0.000748 0.534629 0.037 Uiso 1 1 calc R U . . .
C66 C 0.78437(9) 0.11525(13) 0.49512(5) 0.0290(3) Uani 1 1 d . . . . .
C67 C 0.81456(10) 0.49400(14) 0.45577(6) 0.0401(4) Uani 1 1 d . . . . .
H67A H 0.855178 0.505193 0.429711 0.060 Uiso 1 1 calc R U . . .
H67B H 0.828222 0.567548 0.480552 0.060 Uiso 1 1 calc R U . . .
H67C H 0.749520 0.501208 0.441507 0.060 Uiso 1 1 calc R U . . .
C68 C 1.03224(9) 0.16746(16) 0.55650(5) 0.0383(3) Uani 1 1 d . . . . .
H68A H 1.039755 0.228401 0.585535 0.058 Uiso 1 1 calc R U . . .
H68B H 1.081603 0.187136 0.535764 0.058 Uiso 1 1 calc R U . . .
H68C H 1.035971 0.069299 0.567007 0.058 Uiso 1 1 calc R U . . .
C69 C 0.71459(10) -0.00297(14) 0.48916(6) 0.0404(4) Uani 1 1 d . . . . .
H69A H 0.661975 0.019193 0.507377 0.061 Uiso 1 1 calc R U . . .
H69B H 0.744170 -0.089774 0.502068 0.061 Uiso 1 1 calc R U . . .
H69C H 0.692390 -0.014985 0.454170 0.061 Uiso 1 1 calc R U . . .
C71 C 0.90327(9) 0.29078(12) 0.31186(5) 0.0259(3) Uani 1 1 d . . . . .
C72 C 0.95029(9) 0.16712(13) 0.32765(5) 0.0289(3) Uani 1 1 d . . . . .
C73 C 1.03025(9) 0.17375(14) 0.36098(5) 0.0322(3) Uani 1 1 d . . . . .
H73 H 1.061547 0.089464 0.371214 0.039 Uiso 1 1 calc R U . . .
C74 C 1.06546(9) 0.30060(14) 0.37968(5) 0.0319(3) Uani 1 1 d . . . . .
C75 C 1.02117(9) 0.42291(14) 0.36245(5) 0.0329(3) Uani 1 1 d . . . . .
H75 H 1.045875 0.510688 0.373884 0.039 Uiso 1 1 calc R U . . .
C76 C 0.94139(9) 0.41985(13) 0.32882(5) 0.0300(3) Uani 1 1 d . . . . .
C77 C 0.91294(10) 0.02692(14) 0.30865(6) 0.0406(4) Uani 1 1 d . . . . .
H77A H 0.847879 0.017758 0.314788 0.061 Uiso 1 1 calc R U . . .
H77B H 0.949646 -0.048431 0.325679 0.061 Uiso 1 1 calc R U . . .
H77C H 0.917116 0.020645 0.273170 0.061 Uiso 1 1 calc R U . . .
C78 C 1.14896(10) 0.30459(16) 0.41794(6) 0.0416(4) Uani 1 1 d . . . . .
H78A H 1.175629 0.399020 0.419422 0.062 Uiso 1 1 calc R U . . .
H78B H 1.195486 0.237427 0.409142 0.062 Uiso 1 1 calc R U . . .
H78C H 1.130105 0.279904 0.450164 0.062 Uiso 1 1 calc R U . . .
C79 C 0.89534(10) 0.55542(14) 0.31105(6) 0.0431(4) Uani 1 1 d . . . . .
H79A H 0.925490 0.633831 0.329710 0.065 Uiso 1 1 calc R U . . .
H79B H 0.829412 0.552543 0.315974 0.065 Uiso 1 1 calc R U . . .
H79C H 0.901242 0.567819 0.275943 0.065 Uiso 1 1 calc R U . . .

loop_
_atom_site_aniso_label
_atom_site_aniso_U_11
_atom_site_aniso_U_22
_atom_site_aniso_U_33
_atom_site_aniso_U_23
_atom_site_aniso_U_13
_atom_site_aniso_U_12
B1 0.0280(7) 0.0218(7) 0.0299(8) -0.0003(5) 0.0002(6) -0.0019(5)
B2 0.0252(7) 0.0202(6) 0.0291(8) -0.0001(5) -0.0005(6) -0.0004(5)
N1 0.0211(5) 0.0272(5) 0.0254(6) 0.0001(4) 0.0005(4) -0.0011(4)
N2 0.0223(5) 0.0247(5) 0.0231(6) 0.0000(4) -0.0011(4) -0.0003(4)
C11 0.0235(6) 0.0221(6) 0.0270(7) 0.0009(4) -0.0003(5) -0.0002(4)
C12 0.0225(6) 0.0195(6) 0.0274(7) 0.0001(4) 0.0010(5) -0.0008(4)
C13 0.0215(6) 0.0210(6) 0.0267(7) -0.0002(4) -0.0016(5) -0.0009(4)
C14 0.0252(6) 0.0190(6) 0.0242(7) 0.0003(4) -0.0013(5) 0.0000(4)
C15 0.0237(6) 0.0216(6) 0.0262(7) 0.0001(4) -0.0012(5) 0.0001(4)
C16 0.0224(6) 0.0237(6) 0.0275(7) 0.0000(4) -0.0026(5) -0.0004(4)
C21 0.0266(7) 0.0275(6) 0.0263(7) 0.0010(5) 0.0002(5) -0.0009(5)
C22 0.0275(7) 0.0238(6) 0.0257(7) -0.0001(5) 0.0024(5) -0.0012(4)
C23 0.0257(7) 0.0333(7) 0.0333(8) -0.0012(5) 0.0027(5) -0.0019(5)
C24 0.0302(7) 0.0397(7) 0.0344(8) -0.0018(6) 0.0094(6) -0.0014(5)
C25 0.0367(8) 0.0423(8) 0.0269(7) -0.0013(5) 0.0047(6) 0.0003(6)
C26 0.0292(7) 0.0386(7) 0.0273(7) 0.0010(5) -0.0002(5) 0.0016(5)
C31 0.0247(6) 0.0205(6) 0.0291(7) -0.0003(4) 0.0012(5) -0.0006(4)
C32 0.0266(7) 0.0194(5) 0.0260(7) -0.0003(4) 0.0013(5) -0.0006(4)
C33 0.0286(7) 0.0257(6) 0.0266(7) -0.0004(5) -0.0015(5) -0.0022(5)
C34 0.0356(7) 0.0319(7) 0.0252(7) -0.0014(5) 0.0024(6) -0.0037(5)
C35 0.0307(7) 0.0355(7) 0.0302(7) -0.0011(5) 0.0070(6) -0.0026(5)
C36 0.0260(7) 0.0288(6) 0.0298(7) -0.0008(5) 0.0017(5) -0.0017(5)
C41 0.0211(6) 0.0278(6) 0.0249(7) -0.0003(5) 0.0018(5) -0.0011(4)
C42 0.0253(7) 0.0255(6) 0.0338(7) -0.0007(5) 0.0009(5) 0.0009(5)
C43 0.0280(7) 0.0305(7) 0.0364(8) -0.0053(5) -0.0011(6) -0.0037(5)
C44 0.0255(7) 0.0374(7) 0.0320(7) 0.0013(5) -0.0042(5) -0.0008(5)
C45 0.0287(7) 0.0304(7) 0.0378(8) 0.0068(5) 0.0002(6) 0.0035(5)
C46 0.0258(6) 0.0256(6) 0.0340(7) 0.0004(5) 0.0014(5) -0.0022(5)
C51 0.0223(6) 0.0270(6) 0.0225(6) 0.0003(4) -0.0002(5) -0.0004(4)
C52 0.0277(7) 0.0240(6) 0.0270(7) -0.0001(5) -0.0009(5) 0.0014(5)
C53 0.0292(7) 0.0300(7) 0.0336(7) -0.0026(5) -0.0017(6) -0.0042(5)
C54 0.0257(7) 0.0379(7) 0.0352(8) 0.0016(5) -0.0048(6) 0.0000(5)
C55 0.0310(7) 0.0300(7) 0.0356(8) 0.0034(5) -0.0036(6) 0.0038(5)
C56 0.0280(7) 0.0245(6) 0.0301(7) 0.0007(5) -0.0016(5) -0.0003(5)
C61 0.0256(6) 0.0323(6) 0.0215(6) -0.0021(5) 0.0016(5) -0.0001(5)
C62 0.0287(7) 0.0325(7) 0.0301(7) -0.0022(5) 0.0005(5) -0.0010(5)
C63 0.0275(7) 0.0376(7) 0.0345(8) -0.0010(6) -0.0004(6) -0.0046(5)
C64 0.0272(7) 0.0401(7) 0.0247(7) -0.0019(5) 0.0012(5) 0.0014(5)
C65 0.0310(7) 0.0338(7) 0.0274(7) 0.0027(5) -0.0002(5) 0.0030(5)
C66 0.0281(7) 0.0330(6) 0.0255(7) 0.0006(5) 0.0008(5) 0.0000(5)
C67 0.0361(8) 0.0323(7) 0.0496(9) 0.0023(6) -0.0049(7) -0.0039(5)
C68 0.0285(7) 0.0489(8) 0.0364(8) 0.0038(6) -0.0014(6) 0.0025(6)
C69 0.0372(8) 0.0351(7) 0.0462(9) 0.0069(6) -0.0072(7) -0.0048(6)
C71 0.0223(6) 0.0318(6) 0.0241(7) 0.0001(5) 0.0041(5) -0.0004(5)
C72 0.0243(6) 0.0332(7) 0.0292(7) 0.0016(5) 0.0023(5) 0.0003(5)
C73 0.0264(7) 0.0373(7) 0.0322(7) 0.0057(5) 0.0000(6) 0.0034(5)
C74 0.0226(7) 0.0443(7) 0.0283(7) 0.0015(5) 0.0016(5) -0.0015(5)
C75 0.0274(7) 0.0370(7) 0.0333(8) -0.0037(5) -0.0005(6) -0.0056(5)
C76 0.0246(6) 0.0322(7) 0.0328(7) -0.0008(5) 0.0016(5) -0.0018(5)
C77 0.0358(8) 0.0305(7) 0.0525(9) 0.0005(6) -0.0075(7) 0.0036(5)
C78 0.0306(8) 0.0547(9) 0.0370(9) 0.0007(6) -0.0069(6) -0.0023(6)
C79 0.0374(8) 0.0319(7) 0.0566(10) -0.0007(6) -0.0095(7) -0.0023(6)

loop_
_atom_type_symbol
_atom_type_description
_atom_type_scat_dispersion_real
_atom_type_scat_dispersion_imag
_atom_type_scat_source
C C 0.0013 0.0009 'International Tables Vol C Tables 4.2.6.8 and 6.1.1.4'
H H 0.0000 0.0000 'International Tables Vol C Tables 4.2.6.8 and 6.1.1.4'
B B 0.0007 0.0004 'International Tables Vol C Tables 4.2.6.8 and 6.1.1.4'
N N 0.0030 0.0020 'International Tables Vol C Tables 4.2.6.8 and 6.1.1.4'

loop_
_geom_angle_atom_site_label_1
_geom_angle_atom_site_label_2
_geom_angle_atom_site_label_3
_geom_angle
_geom_angle_site_symmetry_1
_geom_angle_site_symmetry_3
_geom_angle_publ_flag
C11 B1 C21 114.67(11) . . ?
C11 B1 C61 121.49(12) . . ?
C21 B1 C61 123.82(12) . . ?
C15 B2 C31 115.07(11) . . ?
C15 B2 C71 119.13(12) . . ?
C31 B2 C71 125.77(12) . . ?
C12 N1 C22 123.72(10) . . ?
C12 N1 C41 117.53(10) . . ?
C22 N1 C41 118.74(10) . . ?
C14 N2 C32 123.57(10) . . ?
C14 N2 C51 117.92(10) . . ?
C32 N2 C51 118.51(10) . . ?
C16 C11 C12 116.31(11) . . ?
C16 C11 B1 122.38(11) . . ?
C12 C11 B1 121.27(11) . . ?
N1 C12 C13 120.00(11) . . ?
N1 C12 C11 119.22(11) . . ?
C13 C12 C11 120.78(11) . . ?
C14 C13 C12 120.28(11) . . ?
C14 C13 H13 119.9 . . ?
C12 C13 H13 119.9 . . ?
N2 C14 C13 120.02(11) . . ?
N2 C14 C15 119.35(11) . . ?
C13 C14 C15 120.63(12) . . ?
C16 C15 C14 116.64(11) . . ?
C16 C15 B2 122.15(11) . . ?
C14 C15 B2 121.19(12) . . ?
C11 C16 C15 125.28(11) . . ?
C11 C16 H16 117.4 . . ?
C15 C16 H16 117.4 . . ?
C26 C21 C22 117.32(12) . . ?
C26 C21 B1 123.02(12) . . ?
C22 C21 B1 119.66(12) . . ?
C23 C22 N1 119.19(11) . . ?
C23 C22 C21 119.74(12) . . ?
N1 C22 C21 121.07(11) . . ?
C24 C23 C22 120.25(12) . . ?
C24 C23 H23 119.9 . . ?
C22 C23 H23 119.9 . . ?
C23 C24 C25 121.40(13) . . ?
C23 C24 H24 119.3 . . ?
C25 C24 H24 119.3 . . ?
C26 C25 C24 118.26(13) . . ?
C26 C25 H25 120.9 . . ?
C24 C25 H25 120.9 . . ?
C25 C26 C21 122.92(12) . . ?
C25 C26 H26 118.5 . . ?
C21 C26 H26 118.5 . . ?
C36 C31 C32 118.38(12) . . ?
C36 C31 B2 121.81(11) . . ?
C32 C31 B2 119.81(11) . . ?
N2 C32 C33 119.86(11) . . ?
N2 C32 C31 120.96(11) . . ?
C33 C32 C31 119.18(12) . . ?
C34 C33 C32 120.08(12) . . ?
C34 C33 H33 120.0 . . ?
C32 C33 H33 120.0 . . ?
C33 C34 C35 121.59(13) . . ?
C33 C34 H34 119.2 . . ?
C35 C34 H34 119.2 . . ?
C36 C35 C34 118.61(12) . . ?
C36 C35 H35 120.7 . . ?
C34 C35 H35 120.7 . . ?
C35 C36 C31 122.15(12) . . ?
C35 C36 H36 118.9 . . ?
C31 C36 H36 118.9 . . ?
C46 C41 C42 120.34(12) . . ?
C46 C41 N1 120.21(10) . . ?
C42 C41 N1 119.44(10) . . ?
C41 C42 C43 119.69(11) . . ?
C41 C42 H42 120.2 . . ?
C43 C42 H42 120.2 . . ?
C44 C43 C42 120.09(11) . . ?
C44 C43 H43 120.0 . . ?
C42 C43 H43 120.0 . . ?
C43 C44 C45 120.07(12) . . ?
C43 C44 H44 120.0 . . ?
C45 C44 H44 120.0 . . ?
C44 C45 C46 120.09(11) . . ?
C44 C45 H45 120.0 . . ?
C46 C45 H45 120.0 . . ?
C41 C46 C45 119.68(11) . . ?
C41 C46 H46 120.2 . . ?
C45 C46 H46 120.2 . . ?
C52 C51 C56 120.44(11) . . ?
C52 C51 N2 119.73(10) . . ?
C56 C51 N2 119.83(10) . . ?
C51 C52 C53 119.73(11) . . ?
C51 C52 H52 120.1 . . ?
C53 C52 H52 120.1 . . ?
C54 C53 C52 119.88(11) . . ?
C54 C53 H53 120.1 . . ?
C52 C53 H53 120.1 . . ?
C55 C54 C53 120.45(12) . . ?
C55 C54 H54 119.8 . . ?
C53 C54 H54 119.8 . . ?
C54 C55 C56 119.90(11) . . ?
C54 C55 H55 120.1 . . ?
C56 C55 H55 120.1 . . ?
C51 C56 C55 119.60(11) . . ?
C51 C56 H56 120.2 . . ?
C55 C56 H56 120.2 . . ?
C62 C61 C66 117.75(11) . . ?
C62 C61 B1 122.41(11) . . ?
C66 C61 B1 119.80(11) . . ?
C63 C62 C61 120.08(12) . . ?
C63 C62 C67 119.04(12) . . ?
C61 C62 C67 120.85(11) . . ?
C64 C63 C62 122.20(12) . . ?
C64 C63 H63 118.9 . . ?
C62 C63 H63 118.9 . . ?
C65 C64 C63 117.61(12) . . ?
C65 C64 C68 121.28(12) . . ?
C63 C64 C68 121.11(12) . . ?
C64 C65 C66 121.89(12) . . ?
C64 C65 H65 119.1 . . ?
C66 C65 H65 119.1 . . ?
C65 C66 C61 120.44(11) . . ?
C65 C66 C69 119.09(11) . . ?
C61 C66 C69 120.46(11) . . ?
C62 C67 H67A 109.5 . . ?
C62 C67 H67B 109.5 . . ?
H67A C67 H67B 109.5 . . ?
C62 C67 H67C 109.5 . . ?
H67A C67 H67C 109.5 . . ?
H67B C67 H67C 109.5 . . ?
C64 C68 H68A 109.5 . . ?
C64 C68 H68B 109.5 . . ?
H68A C68 H68B 109.5 . . ?
C64 C68 H68C 109.5 . . ?
H68A C68 H68C 109.5 . . ?
H68B C68 H68C 109.5 . . ?
C66 C69 H69A 109.5 . . ?
C66 C69 H69B 109.5 . . ?
H69A C69 H69B 109.5 . . ?
C66 C69 H69C 109.5 . . ?
H69A C69 H69C 109.5 . . ?
H69B C69 H69C 109.5 . . ?
C72 C71 C76 118.45(12) . . ?
C72 C71 B2 120.78(10) . . ?
C76 C71 B2 120.30(10) . . ?
C73 C72 C71 120.04(11) . . ?
C73 C72 C77 120.22(11) . . ?
C71 C72 C77 119.74(11) . . ?
C74 C73 C72 121.60(12) . . ?
C74 C73 H73 119.2 . . ?
C72 C73 H73 119.2 . . ?
C75 C74 C73 118.23(12) . . ?
C75 C74 C78 121.15(12) . . ?
C73 C74 C78 120.62(12) . . ?
C74 C75 C76 121.50(11) . . ?
C74 C75 H75 119.2 . . ?
C76 C75 H75 119.2 . . ?
C75 C76 C71 120.04(11) . . ?
C75 C76 C79 119.79(11) . . ?
C71 C76 C79 120.16(11) . . ?
C72 C77 H77A 109.5 . . ?
C72 C77 H77B 109.5 . . ?
H77A C77 H77B 109.5 . . ?
C72 C77 H77C 109.5 . . ?
H77A C77 H77C 109.5 . . ?
H77B C77 H77C 109.5 . . ?
C74 C78 H78A 109.5 . . ?
C74 C78 H78B 109.5 . . ?
H78A C78 H78B 109.5 . . ?
C74 C78 H78C 109.5 . . ?
H78A C78 H78C 109.5 . . ?
H78B C78 H78C 109.5 . . ?
C76 C79 H79A 109.5 . . ?
C76 C79 H79B 109.5 . . ?
H79A C79 H79B 109.5 . . ?
C76 C79 H79C 109.5 . . ?
H79A C79 H79C 109.5 . . ?
H79B C79 H79C 109.5 . . ?

loop_
_geom_bond_atom_site_label_1
_geom_bond_atom_site_label_2
_geom_bond_distance
_geom_bond_site_symmetry_2
_geom_bond_publ_flag
B1 C11 1.5213(19) . ?
B1 C21 1.5275(19) . ?
B1 C61 1.5831(19) . ?
B2 C15 1.5194(19) . ?
B2 C31 1.5201(19) . ?
B2 C71 1.5774(18) . ?
N1 C12 1.3909(16) . ?
N1 C22 1.4044(16) . ?
N1 C41 1.4468(15) . ?
N2 C14 1.3965(16) . ?
N2 C32 1.4041(16) . ?
N2 C51 1.4488(15) . ?
C11 C16 1.3911(18) . ?
C11 C12 1.4308(17) . ?
C12 C13 1.4026(18) . ?
C13 C14 1.4000(17) . ?
C13 H13 0.9500 . ?
C14 C15 1.4269(17) . ?
C15 C16 1.3941(18) . ?
C16 H16 0.9500 . ?
C21 C26 1.4058(19) . ?
C21 C22 1.4162(17) . ?
C22 C23 1.3999(18) . ?
C23 C24 1.3760(19) . ?
C23 H23 0.9500 . ?
C24 C25 1.3888(19) . ?
C24 H24 0.9500 . ?
C25 C26 1.3743(19) . ?
C25 H25 0.9500 . ?
C26 H26 0.9500 . ?
C31 C36 1.4083(18) . ?
C31 C32 1.4197(17) . ?
C32 C33 1.4078(18) . ?
C33 C34 1.3809(18) . ?
C33 H33 0.9500 . ?
C34 C35 1.3931(19) . ?
C34 H34 0.9500 . ?
C35 C36 1.3758(19) . ?
C35 H35 0.9500 . ?
C36 H36 0.9500 . ?
C41 C46 1.3850(17) . ?
C41 C42 1.3874(16) . ?
C42 C43 1.3883(17) . ?
C42 H42 0.9500 . ?
C43 C44 1.3840(18) . ?
C43 H43 0.9500 . ?
C44 C45 1.3847(18) . ?
C44 H44 0.9500 . ?
C45 C46 1.3893(17) . ?
C45 H45 0.9500 . ?
C46 H46 0.9500 . ?
C51 C52 1.3876(16) . ?
C51 C56 1.3877(16) . ?
C52 C53 1.3903(17) . ?
C52 H52 0.9500 . ?
C53 C54 1.3847(18) . ?
C53 H53 0.9500 . ?
C54 C55 1.3842(18) . ?
C54 H54 0.9500 . ?
C55 C56 1.3929(17) . ?
C55 H55 0.9500 . ?
C56 H56 0.9500 . ?
C61 C62 1.4093(17) . ?
C61 C66 1.4097(18) . ?
C62 C63 1.3943(18) . ?
C62 C67 1.5107(18) . ?
C63 C64 1.3886(18) . ?
C63 H63 0.9500 . ?
C64 C65 1.3839(18) . ?
C64 C68 1.5112(18) . ?
C65 C66 1.3956(17) . ?
C65 H65 0.9500 . ?
C66 C69 1.5117(17) . ?
C67 H67A 0.9800 . ?
C67 H67B 0.9800 . ?
C67 H67C 0.9800 . ?
C68 H68A 0.9800 . ?
C68 H68B 0.9800 . ?
C68 H68C 0.9800 . ?
C69 H69A 0.9800 . ?
C69 H69B 0.9800 . ?
C69 H69C 0.9800 . ?
C71 C72 1.4061(17) . ?
C71 C76 1.4072(17) . ?
C72 C73 1.3907(18) . ?
C72 C77 1.5134(18) . ?
C73 C74 1.3887(19) . ?
C73 H73 0.9500 . ?
C74 C75 1.3886(18) . ?
C74 C78 1.5062(18) . ?
C75 C76 1.3923(18) . ?
C75 H75 0.9500 . ?
C76 C79 1.5107(18) . ?
C77 H77A 0.9800 . ?
C77 H77B 0.9800 . ?
C77 H77C 0.9800 . ?
C78 H78A 0.9800 . ?
C78 H78B 0.9800 . ?
C78 H78C 0.9800 . ?
C79 H79A 0.9800 . ?
C79 H79B 0.9800 . ?
C79 H79C 0.9800 . ?

loop_
_geom_torsion_atom_site_label_1
_geom_torsion_atom_site_label_2
_geom_torsion_atom_site_label_3
_geom_torsion_atom_site_label_4
_geom_torsion
_geom_torsion_site_symmetry_1
_geom_torsion_site_symmetry_2
_geom_torsion_site_symmetry_3
_geom_torsion_site_symmetry_4
_geom_torsion_publ_flag
C21 B1 C11 C16 172.80(10) . . . . ?
C61 B1 C11 C16 -8.81(17) . . . . ?
C21 B1 C11 C12 -4.78(15) . . . . ?
C61 B1 C11 C12 173.61(10) . . . . ?
C22 N1 C12 C13 -176.06(10) . . . . ?
C41 N1 C12 C13 2.45(14) . . . . ?
C22 N1 C12 C11 4.06(15) . . . . ?
C41 N1 C12 C11 -177.43(9) . . . . ?
C16 C11 C12 N1 -178.15(10) . . . . ?
B1 C11 C12 N1 -0.43(15) . . . . ?
C16 C11 C12 C13 1.98(14) . . . . ?
B1 C11 C12 C13 179.70(10) . . . . ?
N1 C12 C13 C14 177.60(10) . . . . ?
C11 C12 C13 C14 -2.53(15) . . . . ?
C32 N2 C14 C13 177.15(10) . . . . ?
C51 N2 C14 C13 -3.21(14) . . . . ?
C32 N2 C14 C15 -2.08(14) . . . . ?
C51 N2 C14 C15 177.56(9) . . . . ?
C12 C13 C14 N2 -178.74(9) . . . . ?
C12 C13 C14 C15 0.48(15) . . . . ?
N2 C14 C15 C16 -178.81(10) . . . . ?
C13 C14 C15 C16 1.97(14) . . . . ?
N2 C14 C15 B2 2.92(14) . . . . ?
C13 C14 C15 B2 -176.31(10) . . . . ?
C31 B2 C15 C16 179.48(10) . . . . ?
C71 B2 C15 C16 -2.41(16) . . . . ?
C31 B2 C15 C14 -2.34(14) . . . . ?
C71 B2 C15 C14 175.77(10) . . . . ?
C12 C11 C16 C15 0.65(16) . . . . ?
B1 C11 C16 C15 -177.05(11) . . . . ?
C14 C15 C16 C11 -2.58(16) . . . . ?
B2 C15 C16 C11 175.67(10) . . . . ?
C11 B1 C21 C26 -173.37(11) . . . . ?
C61 B1 C21 C26 8.30(18) . . . . ?
C11 B1 C21 C22 6.87(15) . . . . ?
C61 B1 C21 C22 -171.47(11) . . . . ?
C12 N1 C22 C23 178.11(10) . . . . ?
C41 N1 C22 C23 -0.38(15) . . . . ?
C12 N1 C22 C21 -1.84(16) . . . . ?
C41 N1 C22 C21 179.67(10) . . . . ?
C26 C21 C22 C23 -3.66(16) . . . . ?
B1 C21 C22 C23 176.12(11) . . . . ?
C26 C21 C22 N1 176.29(10) . . . . ?
B1 C21 C22 N1 -3.93(16) . . . . ?
N1 C22 C23 C24 -177.80(11) . . . . ?
C21 C22 C23 C24 2.15(17) . . . . ?
C22 C23 C24 C25 0.89(19) . . . . ?
C23 C24 C25 C26 -2.26(19) . . . . ?
C24 C25 C26 C21 0.58(19) . . . . ?
C22 C21 C26 C25 2.34(18) . . . . ?
B1 C21 C26 C25 -177.43(12) . . . . ?
C15 B2 C31 C36 -179.15(10) . . . . ?
C71 B2 C31 C36 2.89(17) . . . . ?
C15 B2 C31 C32 0.95(14) . . . . ?
C71 B2 C31 C32 -177.01(10) . . . . ?
C14 N2 C32 C33 -178.62(10) . . . . ?
C51 N2 C32 C33 1.74(14) . . . . ?
C14 N2 C32 C31 0.69(15) . . . . ?
C51 N2 C32 C31 -178.94(9) . . . . ?
C36 C31 C32 N2 179.94(10) . . . . ?
B2 C31 C32 N2 -0.16(15) . . . . ?
C36 C31 C32 C33 -0.74(15) . . . . ?
B2 C31 C32 C33 179.16(10) . . . . ?
N2 C32 C33 C34 179.13(10) . . . . ?
C31 C32 C33 C34 -0.20(16) . . . . ?
C32 C33 C34 C35 1.23(17) . . . . ?
C33 C34 C35 C36 -1.27(17) . . . . ?
C34 C35 C36 C31 0.28(17) . . . . ?
C32 C31 C36 C35 0.71(16) . . . . ?
B2 C31 C36 C35 -179.19(11) . . . . ?
C12 N1 C41 C46 -92.57(13) . . . . ?
C22 N1 C41 C46 86.02(14) . . . . ?
C12 N1 C41 C42 86.17(14) . . . . ?
C22 N1 C41 C42 -95.25(13) . . . . ?
C46 C41 C42 C43 2.04(19) . . . . ?
N1 C41 C42 C43 -176.69(11) . . . . ?
C41 C42 C43 C44 -0.4(2) . . . . ?
C42 C43 C44 C45 -1.3(2) . . . . ?
C43 C44 C45 C46 1.4(2) . . . . ?
C42 C41 C46 C45 -1.95(19) . . . . ?
N1 C41 C46 C45 176.77(11) . . . . ?
C44 C45 C46 C41 0.2(2) . . . . ?
C14 N2 C51 C52 -87.04(13) . . . . ?
C32 N2 C51 C52 92.61(13) . . . . ?
C14 N2 C51 C56 92.06(13) . . . . ?
C32 N2 C51 C56 -88.28(14) . . . . ?
C56 C51 C52 C53 0.41(19) . . . . ?
N2 C51 C52 C53 179.51(11) . . . . ?
C51 C52 C53 C54 0.1(2) . . . . ?
C52 C53 C54 C55 -0.4(2) . . . . ?
C53 C54 C55 C56 0.3(2) . . . . ?
C52 C51 C56 C55 -0.53(19) . . . . ?
N2 C51 C56 C55 -179.63(11) . . . . ?
C54 C55 C56 C51 0.2(2) . . . . ?
C11 B1 C61 C62 76.12(16) . . . . ?
C21 B1 C61 C62 -105.65(15) . . . . ?
C11 B1 C61 C66 -101.53(14) . . . . ?
C21 B1 C61 C66 76.70(16) . . . . ?
C66 C61 C62 C63 -2.03(19) . . . . ?
B1 C61 C62 C63 -179.73(12) . . . . ?
C66 C61 C62 C67 176.30(12) . . . . ?
B1 C61 C62 C67 -1.40(19) . . . . ?
C61 C62 C63 C64 1.4(2) . . . . ?
C67 C62 C63 C64 -176.92(13) . . . . ?
C62 C63 C64 C65 0.1(2) . . . . ?
C62 C63 C64 C68 -179.67(12) . . . . ?
C63 C64 C65 C66 -1.1(2) . . . . ?
C68 C64 C65 C66 178.75(12) . . . . ?
C64 C65 C66 C61 0.4(2) . . . . ?
C64 C65 C66 C69 179.54(13) . . . . ?
C62 C61 C66 C65 1.15(19) . . . . ?
B1 C61 C66 C65 178.91(12) . . . . ?
C62 C61 C66 C69 -177.98(13) . . . . ?
B1 C61 C66 C69 -0.21(19) . . . . ?
C15 B2 C71 C72 86.51(14) . . . . ?
C31 B2 C71 C72 -95.61(15) . . . . ?
C15 B2 C71 C76 -85.50(14) . . . . ?
C31 B2 C71 C76 92.38(15) . . . . ?
C76 C71 C72 C73 2.82(19) . . . . ?
B2 C71 C72 C73 -169.34(12) . . . . ?
C76 C71 C72 C77 -177.84(12) . . . . ?
B2 C71 C72 C77 10.01(19) . . . . ?
C71 C72 C73 C74 0.3(2) . . . . ?
C77 C72 C73 C74 -179.00(13) . . . . ?
C72 C73 C74 C75 -3.0(2) . . . . ?
C72 C73 C74 C78 176.45(13) . . . . ?
C73 C74 C75 C76 2.5(2) . . . . ?
C78 C74 C75 C76 -176.94(13) . . . . ?
C74 C75 C76 C71 0.6(2) . . . . ?
C74 C75 C76 C79 179.96(13) . . . . ?
C72 C71 C76 C75 -3.30(19) . . . . ?
B2 C71 C76 C75 168.90(12) . . . . ?
C72 C71 C76 C79 177.38(12) . . . . ?
B2 C71 C76 C79 -10.42(19) . . . . ?
